data_4327856
loop_
_publ_author_name
'Cai-Hong Zhan'
'Fei Wang'
'Yao Kang'
'Jian Zhang'

_publ_section_title
;
 Lanthanide-Thiophene-2,5-dicarboxylate Frameworks: Ionothermal Synthesis,
 Helical Structures, Photoluminescent Properties, and
 Single-Crystal-to-Single-Crystal Guest Exchange
;
_journal_name_full 'Inorganic Chemistry'
_journal_page_first 523
_journal_page_last 530
_journal_paper_doi 10.1021/ic201986m
_journal_volume 51
_journal_year 2012
_chemical_formula_moiety 'C17 H18 Dy N O9 S2'
_chemical_formula_sum 'C17 H18 Dy N O9 S2'
_chemical_formula_weight 606.96
_chemical_name_systematic
; 
 ? 
;
_space_group_IT_number 14
_symmetry_cell_setting monoclinic
_symmetry_space_group_name_Hall '-P 2ybc'
_symmetry_space_group_name_H-M 'P 1 21/c 1'
_atom_sites_solution_hydrogens geom
_atom_sites_solution_primary direct
_atom_sites_solution_secondary difmap
_audit_creation_method SHELXL-97
_cell_angle_alpha 90.00
_cell_angle_beta 112.733(6)
_cell_angle_gamma 90.00
_cell_formula_units_Z 4
_cell_length_a 11.5408(17)
_cell_length_b 16.159(2)
_cell_length_c 12.0019(16)
_cell_measurement_reflns_used 8977
_cell_measurement_temperature 293(2)
_cell_measurement_theta_max 25.42
_cell_measurement_theta_min 2.23
_cell_volume 2064.3(5)
_computing_cell_refinement 'Bruker SMART'
_computing_data_collection 'Bruker SMART'
_computing_data_reduction 'Bruker SAINT'
_computing_molecular_graphics 'Bruker SHELXTL'
_computing_publication_material 'Bruker SHELXTL'
_computing_structure_refinement 'SHELXL-97 (Sheldrick, 1997)'
_computing_structure_solution 'SHELXS-97 (Sheldrick, 1990)'
_diffrn_ambient_temperature 293(2)
_diffrn_detector_area_resol_mean none
_diffrn_measured_fraction_theta_full 0.993
_diffrn_measured_fraction_theta_max 0.993
_diffrn_measurement_device_type 'CCD area detector'
_diffrn_measurement_method 'phi and omega scans'
_diffrn_radiation_monochromator graphite
_diffrn_radiation_source 'fine-focus sealed tube'
_diffrn_radiation_type MoK\a
_diffrn_radiation_wavelength 0.71073
_diffrn_reflns_av_R_equivalents 0.0212
_diffrn_reflns_av_sigmaI/netI 0.0194
_diffrn_reflns_limit_h_max 9
_diffrn_reflns_limit_h_min -13
_diffrn_reflns_limit_k_max 19
_diffrn_reflns_limit_k_min -17
_diffrn_reflns_limit_l_max 14
_diffrn_reflns_limit_l_min -14
_diffrn_reflns_number 16196
_diffrn_reflns_theta_full 25.42
_diffrn_reflns_theta_max 25.42
_diffrn_reflns_theta_min 1.91
_diffrn_standards_decay_% none
_diffrn_standards_interval_count none
_diffrn_standards_interval_time none
_diffrn_standards_number none
_exptl_absorpt_coefficient_mu 3.872
_exptl_absorpt_correction_type none
_exptl_crystal_density_diffrn 1.953
_exptl_crystal_density_meas 1.954
_exptl_crystal_description block
_exptl_crystal_F_000 1188
_exptl_crystal_size_max .16
_exptl_crystal_size_mid .12
_exptl_crystal_size_min .11
_refine_diff_density_max 0.661
_refine_diff_density_min -0.644
_refine_diff_density_rms 0.076
_refine_ls_extinction_method none
_refine_ls_goodness_of_fit_ref 1.065
_refine_ls_hydrogen_treatment constr
_refine_ls_matrix_type full
_refine_ls_number_parameters 271
_refine_ls_number_reflns 3775
_refine_ls_number_restraints 0
_refine_ls_restrained_S_all 1.065
_refine_ls_R_factor_all 0.0210
_refine_ls_R_factor_gt 0.0176
_refine_ls_shift/su_max 0.001
_refine_ls_shift/su_mean 0.000
_refine_ls_structure_factor_coef Fsqd
_refine_ls_weighting_details 'calc w=1/[\s^2^(Fo^2^)+(0.0308P)^2^+0.0000P] where P=(Fo^2^+2Fc^2^)/3'
_refine_ls_weighting_scheme calc
_refine_ls_wR_factor_gt 0.0464
_refine_ls_wR_factor_ref 0.0485
_reflns_number_gt 3411
_reflns_number_total 3775
_reflns_threshold_expression >2sigma(I)
_cod_data_source_file ic201986m_si_002_06.cif
_cod_data_source_block 6
_cod_database_code 4327856

loop_
_symmetry_equiv_pos_as_xyz
'x, y, z'
'-x, y+1/2, -z+1/2'
'-x, -y, -z'
'x, -y-1/2, z-1/2'

loop_
_atom_site_label
_atom_site_type_symbol
_atom_site_fract_x
_atom_site_fract_y
_atom_site_fract_z
_atom_site_U_iso_or_equiv
_atom_site_adp_type
_atom_site_occupancy
_atom_site_symmetry_multiplicity
_atom_site_calc_flag
_atom_site_refinement_flags
Dy1 Dy 0.194491(9) 0.027813(7) 0.078775(10) 0.01580(6) Uani 1 1 d .
S1 S 0.05294(6) 0.21891(4) -0.28757(6) 0.02675(16) Uani 1 1 d .
S2 S 0.48925(6) 0.28359(4) 0.25072(6) 0.02816(17) Uani 1 1 d .
O1 O 0.12931(16) 0.07623(12) -0.12042(16) 0.0271(4) Uani 1 1 d .
O2 O -0.06309(19) 0.02949(11) -0.15689(19) 0.0297(5) Uani 1 1 d .
O3 O 0.05675(15) 0.36373(11) -0.43212(16) 0.0271(4) Uani 1 1 d .
O4 O -0.14275(16) 0.40206(11) -0.47671(17) 0.0303(4) Uani 1 1 d .
O5 O 0.27470(17) 0.10433(12) 0.27988(17) 0.0308(5) Uani 1 1 d .
O6 O 0.33740(17) 0.13971(13) 0.13568(17) 0.0336(5) Uani 1 1 d .
O7 O 0.64768(16) 0.43479(12) 0.29265(16) 0.0271(4) Uani 1 1 d .
O8 O 0.62348(17) 0.47735(11) 0.45693(18) 0.0257(5) Uani 1 1 d .
O9 O 0.8752(3) -0.0520(2) 0.5863(2) 0.0807(9) Uani 1 1 d .
H9B H 0.8772 -0.0765 0.6469 0.121 Uiso 1 1 calc R
C1 C -0.0433(2) 0.15240(16) -0.2518(2) 0.0223(6) Uani 1 1 d .
C2 C -0.1662(2) 0.17670(17) -0.3013(2) 0.0290(6) Uani 1 1 d .
H2A H -0.2315 0.1483 -0.2911 0.035 Uiso 1 1 calc R
C3 C -0.1822(2) 0.24951(17) -0.3692(3) 0.0292(6) Uani 1 1 d .
H3A H -0.2597 0.2749 -0.4086 0.035 Uiso 1 1 calc R
C4 C -0.0724(2) 0.27939(16) -0.3718(2) 0.0233(6) Uani 1 1 d .
C5 C 0.0116(2) 0.08146(16) -0.1712(2) 0.0218(6) Uani 1 1 d .
C6 C -0.0509(2) 0.35410(16) -0.4314(2) 0.0216(6) Uani 1 1 d .
C7 C 0.3929(2) 0.22804(17) 0.3034(2) 0.0243(6) Uani 1 1 d .
C8 C 0.3829(2) 0.26540(19) 0.4008(2) 0.0310(7) Uani 1 1 d .
H8A H 0.3348 0.2443 0.4412 0.037 Uiso 1 1 calc R
C9 C 0.4521(2) 0.33871(17) 0.4341(2) 0.0273(6) Uani 1 1 d .
H9A H 0.4544 0.3719 0.4982 0.033 Uiso 1 1 calc R
C10 C 0.5162(2) 0.35627(16) 0.3621(2) 0.0235(6) Uani 1 1 d .
C11 C 0.3312(2) 0.15247(17) 0.2373(2) 0.0250(6) Uani 1 1 d .
C12 C 0.6001(2) 0.42727(17) 0.3709(2) 0.0223(6) Uani 1 1 d .
C13 C 0.7853(4) -0.0481(2) 0.3693(4) 0.0530(9) Uani 1 1 d .
H13A H 0.8686 -0.0468 0.3676 0.064 Uiso 1 1 calc R
H13B H 0.7321 -0.0800 0.2998 0.064 Uiso 1 1 calc R
C14 C 0.7935(4) -0.0939(3) 0.4821(3) 0.0686(12) Uani 1 1 d .
H14A H 0.7106 -0.0979 0.4842 0.082 Uiso 1 1 calc R
H14B H 0.8244 -0.1496 0.4807 0.082 Uiso 1 1 calc R
C15 C 0.6887(4) 0.0603(3) 0.2223(3) 0.0625(11) Uani 1 1 d .
H15A H 0.6556 0.1156 0.2104 0.094 Uiso 1 1 calc R
H15B H 0.6236 0.0222 0.1772 0.094 Uiso 1 1 calc R
H15C H 0.7565 0.0568 0.1950 0.094 Uiso 1 1 calc R
C16 C 0.8381(4) 0.0981(3) 0.4196(3) 0.0669(12) Uani 1 1 d .
H16A H 0.8043 0.1531 0.4109 0.100 Uiso 1 1 calc R
H16B H 0.9017 0.0959 0.3866 0.100 Uiso 1 1 calc R
H16C H 0.8743 0.0836 0.5037 0.100 Uiso 1 1 calc R
C17 C 0.6299(4) 0.0479(3) 0.3962(4) 0.0689(12) Uani 1 1 d .
H17A H 0.6017 0.1043 0.3865 0.103 Uiso 1 1 calc R
H17B H 0.6583 0.0326 0.4798 0.103 Uiso 1 1 calc R
H17C H 0.5617 0.0125 0.3491 0.103 Uiso 1 1 calc R
N1 N 0.7361(3) 0.03888(17) 0.3540(2) 0.0409(7) Uani 1 1 d .

loop_
_atom_site_aniso_label
_atom_site_aniso_U_11
_atom_site_aniso_U_22
_atom_site_aniso_U_33
_atom_site_aniso_U_23
_atom_site_aniso_U_13
_atom_site_aniso_U_12
Dy1 0.01729(8) 0.01168(8) 0.01904(8) -0.00010(5) 0.00769(6) 0.00002(4)
S1 0.0197(3) 0.0220(4) 0.0372(4) 0.0118(3) 0.0096(3) 0.0004(3)
S2 0.0314(4) 0.0265(4) 0.0314(4) -0.0104(3) 0.0174(3) -0.0102(3)
O1 0.0254(10) 0.0300(12) 0.0256(10) 0.0071(9) 0.0094(8) 0.0056(8)
O2 0.0375(12) 0.0194(11) 0.0398(12) 0.0077(9) 0.0232(10) -0.0014(8)
O3 0.0237(9) 0.0202(10) 0.0386(11) 0.0042(9) 0.0133(8) -0.0019(8)
O4 0.0261(10) 0.0201(11) 0.0434(12) 0.0145(9) 0.0120(9) 0.0029(8)
O5 0.0371(11) 0.0255(11) 0.0318(10) -0.0048(9) 0.0154(9) -0.0116(9)
O6 0.0389(11) 0.0326(12) 0.0367(11) -0.0165(10) 0.0227(9) -0.0166(9)
O7 0.0277(10) 0.0290(12) 0.0269(10) -0.0060(9) 0.0129(8) -0.0095(9)
O8 0.0258(10) 0.0220(11) 0.0327(11) -0.0086(8) 0.0150(9) -0.0070(7)
O9 0.079(2) 0.128(3) 0.0414(15) 0.0149(18) 0.0304(14) 0.0056(19)
C1 0.0239(13) 0.0179(15) 0.0257(14) 0.0045(12) 0.0104(11) -0.0026(11)
C2 0.0248(14) 0.0269(16) 0.0377(16) 0.0104(13) 0.0149(12) -0.0024(12)
C3 0.0219(14) 0.0281(17) 0.0367(15) 0.0107(13) 0.0104(12) 0.0052(12)
C4 0.0222(13) 0.0171(14) 0.0302(14) 0.0056(12) 0.0097(11) 0.0007(11)
C5 0.0300(14) 0.0204(15) 0.0183(12) -0.0003(12) 0.0128(11) 0.0013(12)
C6 0.0250(14) 0.0147(14) 0.0236(13) 0.0007(11) 0.0077(11) -0.0020(11)
C7 0.0205(13) 0.0239(15) 0.0276(14) -0.0054(12) 0.0082(11) -0.0040(11)
C8 0.0297(14) 0.0346(18) 0.0324(15) -0.0055(14) 0.0160(12) -0.0109(13)
C9 0.0275(14) 0.0307(17) 0.0256(14) -0.0078(13) 0.0124(11) -0.0067(12)
C10 0.0212(13) 0.0217(15) 0.0260(14) -0.0056(12) 0.0074(11) -0.0033(11)
C11 0.0201(13) 0.0212(15) 0.0321(15) -0.0048(13) 0.0082(11) -0.0023(11)
C12 0.0155(12) 0.0214(15) 0.0256(13) -0.0005(12) 0.0032(10) 0.0036(11)
C13 0.067(2) 0.051(2) 0.044(2) -0.0036(19) 0.0253(18) 0.0092(19)
C14 0.086(3) 0.072(3) 0.058(2) 0.007(2) 0.040(2) 0.008(2)
C15 0.072(3) 0.071(3) 0.0364(19) 0.008(2) 0.0123(18) -0.009(2)
C16 0.062(2) 0.070(3) 0.059(3) -0.021(2) 0.0123(19) -0.020(2)
C17 0.049(2) 0.095(3) 0.069(3) -0.003(3) 0.029(2) 0.013(2)
N1 0.0369(15) 0.0511(19) 0.0323(15) -0.0066(13) 0.0106(12) -0.0024(12)

loop_
_atom_type_symbol
_atom_type_description
_atom_type_scat_dispersion_real
_atom_type_scat_dispersion_imag
_atom_type_scat_source
C C 0.0033 0.0016 'International Tables Vol C Tables 4.2.6.8 and 6.1.1.4'
H H 0.0000 0.0000 'International Tables Vol C Tables 4.2.6.8 and 6.1.1.4'
Dy Dy -0.1892 4.4098 'International Tables Vol C Tables 4.2.6.8 and 6.1.1.4'
N N 0.0061 0.0033 'International Tables Vol C Tables 4.2.6.8 and 6.1.1.4'
O O 0.0106 0.0060 'International Tables Vol C Tables 4.2.6.8 and 6.1.1.4'
S S 0.1246 0.1234 'International Tables Vol C Tables 4.2.6.8 and 6.1.1.4'

loop_
_geom_angle_atom_site_label_1
_geom_angle_atom_site_label_2
_geom_angle_atom_site_label_3
_geom_angle
_geom_angle_site_symmetry_1
_geom_angle_site_symmetry_3
O2 Dy1 O4 77.56(7) 3 2_544
O2 Dy1 O3 77.29(6) 3 4_566
O4 Dy1 O3 126.50(6) 2_544 4_566
O2 Dy1 O1 123.75(7) 3 .
O4 Dy1 O1 80.73(7) 2_544 .
O3 Dy1 O1 75.49(6) 4_566 .
O2 Dy1 O6 134.18(7) 3 .
O4 Dy1 O6 145.91(6) 2_544 .
O3 Dy1 O6 79.98(7) 4_566 .
O1 Dy1 O6 87.28(7) . .
O2 Dy1 O7 86.63(7) 3 2_645
O4 Dy1 O7 76.63(6) 2_544 2_645
O3 Dy1 O7 146.63(6) 4_566 2_645
O1 Dy1 O7 136.66(6) . 2_645
O6 Dy1 O7 91.25(7) . 2_645
O2 Dy1 O8 134.04(6) 3 2_645
O4 Dy1 O8 71.29(6) 2_544 2_645
O3 Dy1 O8 148.67(6) 4_566 2_645
O1 Dy1 O8 83.76(6) . 2_645
O6 Dy1 O8 75.79(6) . 2_645
O7 Dy1 O8 54.13(6) 2_645 2_645
O2 Dy1 O5 82.10(7) 3 .
O4 Dy1 O5 147.98(6) 2_544 .
O3 Dy1 O5 71.27(6) 4_566 .
O1 Dy1 O5 131.29(7) . .
O6 Dy1 O5 52.92(6) . .
O7 Dy1 O5 77.74(6) 2_645 .
O8 Dy1 O5 107.84(6) 2_645 .
O2 Dy1 C12 109.07(7) 3 2_645
O4 Dy1 C12 67.83(7) 2_544 2_645
O3 Dy1 C12 165.66(7) 4_566 2_645
O1 Dy1 C12 109.35(7) . 2_645
O6 Dy1 C12 86.70(7) . 2_645
O7 Dy1 C12 27.45(7) 2_645 2_645
O8 Dy1 C12 27.27(7) 2_645 2_645
O5 Dy1 C12 96.46(7) . 2_645
O2 Dy1 C11 107.71(7) 3 .
O4 Dy1 C11 161.37(7) 2_544 .
O3 Dy1 C11 72.00(7) 4_566 .
O1 Dy1 C11 109.08(7) . .
O6 Dy1 C11 26.69(7) . .
O7 Dy1 C11 85.73(7) 2_645 .
O8 Dy1 C11 93.58(7) 2_645 .
O5 Dy1 C11 26.37(7) . .
C12 Dy1 C11 93.70(7) 2_645 .
C4 S1 C1 91.38(12) . .
C10 S2 C7 91.10(12) . .
C5 O1 Dy1 112.14(15) . .
C5 O2 Dy1 158.41(18) . 3
C6 O3 Dy1 138.30(17) . 4_565
C6 O4 Dy1 140.26(16) . 2_554
C11 O5 Dy1 88.30(16) . .
C11 O6 Dy1 96.31(15) . .
C12 O7 Dy1 91.25(15) . 2_655
C12 O8 Dy1 89.82(15) . 2_655
C14 O9 H9B 109.5 . .
C2 C1 C5 128.2(2) . .
C2 C1 S1 112.0(2) . .
C5 C1 S1 119.70(18) . .
C1 C2 C3 112.0(2) . .
C1 C2 H2A 124.0 . .
C3 C2 H2A 124.0 . .
C4 C3 C2 113.2(2) . .
C4 C3 H3A 123.4 . .
C2 C3 H3A 123.4 . .
C3 C4 C6 129.2(2) . .
C3 C4 S1 111.3(2) . .
C6 C4 S1 119.42(18) . .
O1 C5 O2 123.7(2) . .
O1 C5 C1 118.6(2) . .
O2 C5 C1 117.6(2) . .
O4 C6 O3 126.4(2) . .
O4 C6 C4 116.4(2) . .
O3 C6 C4 117.3(2) . .
C8 C7 C11 130.1(2) . .
C8 C7 S2 111.4(2) . .
C11 C7 S2 118.47(19) . .
C7 C8 C9 113.1(2) . .
C7 C8 H8A 123.5 . .
C9 C8 H8A 123.5 . .
C10 C9 C8 112.7(2) . .
C10 C9 H9A 123.7 . .
C8 C9 H9A 123.7 . .
C9 C10 C12 128.0(2) . .
C9 C10 S2 111.8(2) . .
C12 C10 S2 120.25(19) . .
O5 C11 O6 121.8(2) . .
O5 C11 C7 121.0(2) . .
O6 C11 C7 117.1(2) . .
O5 C11 Dy1 65.33(14) . .
O6 C11 Dy1 57.00(13) . .
C7 C11 Dy1 170.17(19) . .
O8 C12 O7 122.1(2) . .
O8 C12 C10 119.0(2) . .
O7 C12 C10 118.8(2) . .
O8 C12 Dy1 62.91(13) . 2_655
O7 C12 Dy1 61.31(13) . 2_655
C10 C12 Dy1 164.20(17) . 2_655
N1 C13 C14 117.2(3) . .
N1 C13 H13A 108.0 . .
C14 C13 H13A 108.0 . .
N1 C13 H13B 108.0 . .
C14 C13 H13B 108.0 . .
H13A C13 H13B 107.2 . .
O9 C14 C13 110.3(4) . .
O9 C14 H14A 109.6 . .
C13 C14 H14A 109.6 . .
O9 C14 H14B 109.6 . .
C13 C14 H14B 109.6 . .
H14A C14 H14B 108.1 . .
N1 C15 H15A 109.5 . .
N1 C15 H15B 109.5 . .
H15A C15 H15B 109.5 . .
N1 C15 H15C 109.5 . .
H15A C15 H15C 109.5 . .
H15B C15 H15C 109.5 . .
N1 C16 H16A 109.5 . .
N1 C16 H16B 109.5 . .
H16A C16 H16B 109.5 . .
N1 C16 H16C 109.5 . .
H16A C16 H16C 109.5 . .
H16B C16 H16C 109.5 . .
N1 C17 H17A 109.5 . .
N1 C17 H17B 109.5 . .
H17A C17 H17B 109.5 . .
N1 C17 H17C 109.5 . .
H17A C17 H17C 109.5 . .
H17B C17 H17C 109.5 . .
C16 N1 C15 107.5(3) . .
C16 N1 C13 110.7(3) . .
C15 N1 C13 108.1(3) . .
C16 N1 C17 110.0(3) . .
C15 N1 C17 108.7(3) . .
C13 N1 C17 111.7(3) . .

loop_
_geom_bond_atom_site_label_1
_geom_bond_atom_site_label_2
_geom_bond_distance
_geom_bond_site_symmetry_2
Dy1 O2 2.2660(19) 3
Dy1 O4 2.3282(18) 2_544
Dy1 O3 2.3356(18) 4_566
Dy1 O1 2.3459(17) .
Dy1 O6 2.3634(18) .
Dy1 O7 2.4054(18) 2_645
Dy1 O8 2.4407(18) 2_645
Dy1 O5 2.5464(18) .
Dy1 C12 2.742(3) 2_645
Dy1 C11 2.801(3) .
S1 C4 1.714(2) .
S1 C1 1.715(2) .
S2 C10 1.715(3) .
S2 C7 1.728(3) .
O1 C5 1.259(3) .
O2 C5 1.262(3) .
O2 Dy1 2.2660(19) 3
O3 C6 1.255(3) .
O3 Dy1 2.3356(18) 4_565
O4 C6 1.255(3) .
O4 Dy1 2.3282(18) 2_554
O5 C11 1.245(3) .
O6 C11 1.266(3) .
O7 C12 1.264(3) .
O7 Dy1 2.4054(18) 2_655
O8 C12 1.256(3) .
O8 Dy1 2.4407(18) 2_655
O9 C14 1.415(5) .
O9 H9B 0.8200 .
C1 C2 1.366(3) .
C1 C5 1.475(3) .
C2 C3 1.403(4) .
C2 H2A 0.9300 .
C3 C4 1.367(3) .
C3 H3A 0.9300 .
C4 C6 1.473(3) .
C7 C8 1.360(4) .
C7 C11 1.480(4) .
C8 C9 1.398(4) .
C8 H8A 0.9300 .
C9 C10 1.366(3) .
C9 H9A 0.9300 .
C10 C12 1.478(4) .
C12 Dy1 2.742(3) 2_655
C13 N1 1.500(4) .
C13 C14 1.513(5) .
C13 H13A 0.9700 .
C13 H13B 0.9700 .
C14 H14A 0.9700 .
C14 H14B 0.9700 .
C15 N1 1.500(4) .
C15 H15A 0.9600 .
C15 H15B 0.9600 .
C15 H15C 0.9600 .
C16 N1 1.485(4) .
C16 H16A 0.9600 .
C16 H16B 0.9600 .
C16 H16C 0.9600 .
C17 N1 1.503(4) .
C17 H17A 0.9600 .
C17 H17B 0.9600 .
C17 H17C 0.9600 .

loop_
_geom_hbond_atom_site_label_D
_geom_hbond_atom_site_label_H
_geom_hbond_atom_site_label_A
_geom_hbond_distance_DH
_geom_hbond_distance_HA
_geom_hbond_distance_DA
_geom_hbond_angle_DHA
_geom_hbond_site_symmetry_A
O9 H9B O5 0.82 2.29 2.904(3) 132.2 3_656

loop_
_geom_torsion_atom_site_label_1
_geom_torsion_atom_site_label_2
_geom_torsion_atom_site_label_3
_geom_torsion_atom_site_label_4
_geom_torsion
_geom_torsion_site_symmetry_1
_geom_torsion_site_symmetry_4
O2 Dy1 O1 C5 12.7(2) 3 .
O4 Dy1 O1 C5 80.88(17) 2_544 .
O3 Dy1 O1 C5 -50.79(17) 4_566 .
O6 Dy1 O1 C5 -131.14(18) . .
O7 Dy1 O1 C5 139.93(16) 2_645 .
O8 Dy1 O1 C5 152.87(18) 2_645 .
O5 Dy1 O1 C5 -98.82(17) . .
C12 Dy1 O1 C5 143.33(17) 2_645 .
C11 Dy1 O1 C5 -115.49(17) . .
O2 Dy1 O5 C11 -166.27(16) 3 .
O4 Dy1 O5 C11 142.95(15) 2_544 .
O3 Dy1 O5 C11 -87.08(16) 4_566 .
O1 Dy1 O5 C11 -37.61(18) . .
O6 Dy1 O5 C11 4.40(15) . .
O7 Dy1 O5 C11 105.48(16) 2_645 .
O8 Dy1 O5 C11 59.90(16) 2_645 .
C12 Dy1 O5 C11 85.30(16) 2_645 .
O2 Dy1 O6 C11 8.6(2) 3 .
O4 Dy1 O6 C11 -145.57(16) 2_544 .
O3 Dy1 O6 C11 69.68(16) 4_566 .
O1 Dy1 O6 C11 145.42(17) . .
O7 Dy1 O6 C11 -77.92(17) 2_645 .
O8 Dy1 O6 C11 -130.33(17) 2_645 .
O5 Dy1 O6 C11 -4.35(15) . .
C12 Dy1 O6 C11 -105.00(17) 2_645 .
C4 S1 C1 C2 -0.9(2) . .
C4 S1 C1 C5 -178.1(2) . .
C5 C1 C2 C3 177.4(3) . .
S1 C1 C2 C3 0.4(3) . .
C1 C2 C3 C4 0.5(4) . .
C2 C3 C4 C6 -179.1(3) . .
C2 C3 C4 S1 -1.2(3) . .
C1 S1 C4 C3 1.1(2) . .
C1 S1 C4 C6 179.3(2) . .
Dy1 O1 C5 O2 -38.4(3) . .
Dy1 O1 C5 C1 141.21(18) . .
Dy1 O2 C5 O1 94.7(5) 3 .
Dy1 O2 C5 C1 -84.9(5) 3 .
C2 C1 C5 O1 -169.5(3) . .
S1 C1 C5 O1 7.3(3) . .
C2 C1 C5 O2 10.2(4) . .
S1 C1 C5 O2 -173.03(19) . .
Dy1 O4 C6 O3 -1.5(4) 2_554 .
Dy1 O4 C6 C4 178.42(18) 2_554 .
Dy1 O3 C6 O4 34.9(4) 4_565 .
Dy1 O3 C6 C4 -145.1(2) 4_565 .
C3 C4 C6 O4 7.8(4) . .
S1 C4 C6 O4 -169.96(19) . .
C3 C4 C6 O3 -172.2(3) . .
S1 C4 C6 O3 10.0(3) . .
C10 S2 C7 C8 0.6(2) . .
C10 S2 C7 C11 178.1(2) . .
C11 C7 C8 C9 -177.1(3) . .
S2 C7 C8 C9 0.0(3) . .
C7 C8 C9 C10 -0.8(4) . .
C8 C9 C10 C12 -179.0(2) . .
C8 C9 C10 S2 1.2(3) . .
C7 S2 C10 C9 -1.0(2) . .
C7 S2 C10 C12 179.2(2) . .
Dy1 O5 C11 O6 -7.7(3) . .
Dy1 O5 C11 C7 171.5(2) . .
Dy1 O6 C11 O5 8.4(3) . .
Dy1 O6 C11 C7 -170.87(19) . .
C8 C7 C11 O5 -12.7(4) . .
S2 C7 C11 O5 170.3(2) . .
C8 C7 C11 O6 166.6(3) . .
S2 C7 C11 O6 -10.4(3) . .
C8 C7 C11 Dy1 115.3(10) . .
S2 C7 C11 Dy1 -61.6(11) . .
O2 Dy1 C11 O5 14.29(17) 3 .
O4 Dy1 C11 O5 -89.5(3) 2_544 .
O3 Dy1 C11 O5 84.00(15) 4_566 .
O1 Dy1 C11 O5 150.97(14) . .
O6 Dy1 C11 O5 -172.2(3) . .
O7 Dy1 C11 O5 -70.79(15) 2_645 .
O8 Dy1 C11 O5 -124.40(15) 2_645 .
C12 Dy1 C11 O5 -97.08(16) 2_645 .
O2 Dy1 C11 O6 -173.55(15) 3 .
O4 Dy1 C11 O6 82.6(3) 2_544 .
O3 Dy1 C11 O6 -103.83(17) 4_566 .
O1 Dy1 C11 O6 -36.86(17) . .
O7 Dy1 C11 O6 101.37(17) 2_645 .
O8 Dy1 C11 O6 47.77(17) 2_645 .
O5 Dy1 C11 O6 172.2(3) . .
C12 Dy1 C11 O6 75.09(17) 2_645 .
O2 Dy1 C11 C7 -117.7(11) 3 .
O4 Dy1 C11 C7 138.4(10) 2_544 .
O3 Dy1 C11 C7 -48.0(10) 4_566 .
O1 Dy1 C11 C7 19.0(11) . .
O6 Dy1 C11 C7 55.8(10) . .
O7 Dy1 C11 C7 157.2(11) 2_645 .
O8 Dy1 C11 C7 103.6(11) 2_645 .
O5 Dy1 C11 C7 -132.0(11) . .
C12 Dy1 C11 C7 130.9(11) 2_645 .
Dy1 O8 C12 O7 -16.6(2) 2_655 .
Dy1 O8 C12 C10 162.2(2) 2_655 .
Dy1 O7 C12 O8 16.9(2) 2_655 .
Dy1 O7 C12 C10 -162.0(2) 2_655 .
C9 C10 C12 O8 3.9(4) . .
S2 C10 C12 O8 -176.41(19) . .
C9 C10 C12 O7 -177.3(3) . .
S2 C10 C12 O7 2.5(3) . .
C9 C10 C12 Dy1 96.7(7) . 2_655
S2 C10 C12 Dy1 -83.6(7) . 2_655
N1 C13 C14 O9 -60.7(5) . .
C14 C13 N1 C16 84.2(4) . .
C14 C13 N1 C15 -158.2(3) . .
C14 C13 N1 C17 -38.7(5) . .
